data_1565050
loop_
_publ_author_name
'Beucher, Helene'
'Schoergenhumer, Johannes'
'Merino, Est\'ibaliz'
'Nevado, Cristina'

_publ_section_title
;
 Chelation-Assisted C-C Bond Activation of Biphenylene by Gold(I) Halides
;
_journal_name_full 'Chemical Science'
_journal_paper_doi 10.1039/D1SC03814A
_journal_year 2021
_chemical_formula_moiety 'C18 H12 Au Cl I N'
_chemical_formula_sum 'C18 H12 Au Cl I N'
_chemical_formula_weight 601.60
_space_group_crystal_system triclinic
_space_group_IT_number 2
_space_group_name_Hall '-P 1'
_space_group_name_H-M_alt 'P -1'
_atom_sites_solution_hydrogens geom
_atom_sites_solution_primary dual
_atom_sites_solution_secondary difmap
_audit_creation_method SHELXL-2018/3
_audit_update_record
;
2021-02-25 deposited with the CCDC.	2021-10-27 downloaded from the CCDC.
;
_cell_angle_alpha 97.8087(16)
_cell_angle_beta 104.2790(15)
_cell_angle_gamma 107.5011(15)
_cell_formula_units_Z 2
_cell_length_a 7.30740(10)
_cell_length_b 10.1541(2)
_cell_length_c 11.6688(2)
_cell_measurement_reflns_used 19330
_cell_measurement_temperature 160(2)
_cell_measurement_theta_max 33.1990
_cell_measurement_theta_min 2.1780
_cell_volume 779.30(3)
_computing_cell_refinement 'CrysAlisPro, Version 1.171.40.68a (Rigaku Oxford Diffraction, 2019)'
_computing_data_collection 'CrysAlisPro, Version 1.171.40.68a (Rigaku Oxford Diffraction, 2019)'
_computing_data_reduction 'CrysAlisPro, Version 1.171.40.68a (Rigaku Oxford Diffraction, 2019)'
_computing_molecular_graphics 'ORTEPII (Johnson, 1976)'
_computing_publication_material 'SHELXL-2018 and PLATON (Spek, 2015)'
_computing_structure_refinement 'SHELXL-2018 (Sheldrick, 2015b)'
_computing_structure_solution 'SHELXT-2018 (Sheldrick, 2015a)'
_diffrn_ambient_environment N~2~
_diffrn_ambient_temperature 160(2)
_diffrn_detector 'hybrid pixel area detector'
_diffrn_detector_area_resol_mean 5.81
_diffrn_detector_type 'Pilatus 200K hybrid pixel area detector on \k goniostat'
_diffrn_measured_fraction_theta_full 1.000
_diffrn_measured_fraction_theta_max 0.902
_diffrn_measurement_device 'four-circle \k-geometry diffractometer'
_diffrn_measurement_device_type 'Rigaku Oxford Diffraction XtaLAB Synergy, dual radiation diffractometer'
_diffrn_measurement_method '\w scans'
_diffrn_radiation_monochromator mirror
_diffrn_radiation_probe x-ray
_diffrn_radiation_type 'Mo K\a'
_diffrn_radiation_wavelength 0.71073
_diffrn_reflns_av_R_equivalents 0.0302
_diffrn_reflns_av_unetI/netI 0.0209
_diffrn_reflns_Laue_measured_fraction_full 1.000
_diffrn_reflns_Laue_measured_fraction_max 0.902
_diffrn_reflns_limit_h_max 11
_diffrn_reflns_limit_h_min -9
_diffrn_reflns_limit_k_max 15
_diffrn_reflns_limit_k_min -14
_diffrn_reflns_limit_l_max 17
_diffrn_reflns_limit_l_min -17
_diffrn_reflns_number 25807
_diffrn_reflns_point_group_measured_fraction_full 1.000
_diffrn_reflns_point_group_measured_fraction_max 0.902
_diffrn_reflns_theta_full 25.242
_diffrn_reflns_theta_max 33.036
_diffrn_reflns_theta_min 2.160
_diffrn_source 'micro-focus sealed X-ray tube'
_diffrn_source_type 'PhotonJet (Mo) X-ray source'
_exptl_absorpt_coefficient_mu 11.585
_exptl_absorpt_correction_T_max 1.000
_exptl_absorpt_correction_T_min 0.158
_exptl_absorpt_correction_type gaussian
_exptl_absorpt_process_details
;
Numerical absorption correction based on gaussian integration over
a multifaceted crystal model 
plus an empirical absorption correction using spherical harmonics, 
implemented in the SCALE3 ABSPACK scaling algorithm.
CrysAlisPro, Version 1.171.40.68a (Rigaku Oxford Diffraction, 2019)
;
_exptl_crystal_colour yellow
_exptl_crystal_density_diffrn 2.564
_exptl_crystal_description plate
_exptl_crystal_F_000 552
_exptl_crystal_size_max 0.17
_exptl_crystal_size_mid 0.14
_exptl_crystal_size_min 0.03
_refine_diff_density_max 0.929
_refine_diff_density_min -1.227
_refine_diff_density_rms 0.116
_refine_ls_extinction_coef 0.00144(15)
_refine_ls_extinction_expression Fc^*^=kFc[1+0.001xFc^2^\l^3^/sin(2\q)]^-1/4^
_refine_ls_extinction_method 'SHELXL-2018 (Sheldrick, 2015b)'
_refine_ls_goodness_of_fit_ref 1.039
_refine_ls_hydrogen_treatment constr
_refine_ls_matrix_type full
_refine_ls_number_parameters 201
_refine_ls_number_reflns 5319
_refine_ls_number_restraints 0
_refine_ls_restrained_S_all 1.039
_refine_ls_R_factor_all 0.0202
_refine_ls_R_factor_gt 0.0179
_refine_ls_shift/su_max 0.003
_refine_ls_shift/su_mean 0.000
_refine_ls_structure_factor_coef Fsqd
_refine_ls_weighting_details 'w=1/[\s^2^(Fo^2^)+(0.0167P)^2^+0.8729P] where P=(Fo^2^+2Fc^2^)/3'
_refine_ls_weighting_scheme calc
_refine_ls_wR_factor_gt 0.0404
_refine_ls_wR_factor_ref 0.0409
_reflns_Friedel_coverage 0.000
_reflns_number_gt 4978
_reflns_number_total 5319
_reflns_threshold_expression 'I > 2\s(I)'
_cod_data_source_file d1sc03814a2.cif
_cod_data_source_block NV2009
_cod_original_cell_volume 779.30(2)
_cod_database_code 1565050
_shelx_shelxl_version_number 2018/3
_shelx_space_group_comment
;
The symmetry employed for this shelxl refinement is uniquely defined
by the following loop, which should always be used as a source of
symmetry information in preference to the above space-group names.
They are only intended as comments.
;
_oxdiff_exptl_absorpt_empirical_full_min 0.807
_oxdiff_exptl_absorpt_empirical_full_max 1.277
_oxdiff_exptl_absorpt_empirical_details
;
Empirical correction (ABSPACK) includes:
- Absorption correction using spherical harmonics
- Frame scaling
;

loop_
_space_group_symop_operation_xyz
'x, y, z'
'-x, -y, -z'

loop_
_atom_site_label
_atom_site_type_symbol
_atom_site_fract_x
_atom_site_fract_y
_atom_site_fract_z
_atom_site_U_iso_or_equiv
_atom_site_adp_type
_atom_site_occupancy
_atom_site_site_symmetry_order
_atom_site_calc_flag
_atom_site_refinement_flags_posn
_atom_site_refinement_flags_adp
_atom_site_refinement_flags_occupancy
_atom_site_disorder_assembly
_atom_site_disorder_group
Au1 Au 0.22686(2) 0.45287(2) 0.62080(2) 0.01915(3) Uani 1 1 d . . . . .
I1 I 0.07687(3) 0.23892(2) 0.71788(2) 0.03180(5) Uani 1 1 d . . . . .
Cl1 Cl 0.71058(14) 1.02388(8) 0.84184(8) 0.0475(2) Uani 1 1 d . . . . .
N1 N 0.1177(3) 0.3444(2) 0.43495(19) 0.0231(4) Uani 1 1 d . . . . .
C1 C 0.0011(4) 0.2079(3) 0.3932(3) 0.0292(5) Uani 1 1 d . . . . .
H1 H -0.036307 0.153399 0.449192 0.035 Uiso 1 1 calc R U . . .
C2 C -0.0661(5) 0.1441(3) 0.2718(3) 0.0358(6) Uani 1 1 d . . . . .
H2 H -0.148362 0.046804 0.243687 0.043 Uiso 1 1 calc R U . . .
C3 C -0.0114(4) 0.2247(3) 0.1917(3) 0.0343(6) Uani 1 1 d . . . . .
H3 H -0.056736 0.181974 0.107379 0.041 Uiso 1 1 calc R U . . .
C4 C 0.1099(4) 0.3684(3) 0.2319(2) 0.0267(5) Uani 1 1 d . . . . .
C5 C 0.1768(4) 0.4273(3) 0.3571(2) 0.0221(4) Uani 1 1 d . . . . .
C6 C 0.1551(5) 0.4491(3) 0.1376(3) 0.0349(6) Uani 1 1 d . . . . .
H61 H 0.116265 0.533288 0.147691 0.052 Uiso 1 1 calc R U . . .
H62 H 0.078858 0.388370 0.056521 0.052 Uiso 1 1 calc R U . . .
H63 H 0.299535 0.478199 0.147016 0.052 Uiso 1 1 calc R U . . .
C7 C 0.3085(3) 0.5748(3) 0.4212(2) 0.0211(4) Uani 1 1 d . . . . .
C8 C 0.3448(3) 0.6080(2) 0.5467(2) 0.0195(4) Uani 1 1 d . . . . .
C9 C 0.4640(4) 0.7401(2) 0.6238(2) 0.0214(4) Uani 1 1 d . . . . .
C10 C 0.5546(4) 0.8468(3) 0.5695(2) 0.0256(5) Uani 1 1 d . . . . .
H10 H 0.636541 0.938917 0.617472 0.031 Uiso 1 1 calc R U . . .
C11 C 0.5233(4) 0.8161(3) 0.4449(2) 0.0270(5) Uani 1 1 d . . . . .
H11 H 0.586069 0.888750 0.409190 0.032 Uiso 1 1 calc R U . . .
C12 C 0.4042(4) 0.6839(3) 0.3707(2) 0.0254(5) Uani 1 1 d . . . . .
H12 H 0.387287 0.667051 0.285975 0.030 Uiso 1 1 calc R U . . .
C13 C 0.4743(4) 0.7423(3) 0.7518(2) 0.0226(4) Uani 1 1 d . . . . .
C14 C 0.3673(4) 0.6100(3) 0.7731(2) 0.0223(4) Uani 1 1 d . . . . .
C15 C 0.3648(4) 0.5961(3) 0.8899(2) 0.0287(5) Uani 1 1 d . . . . .
H15 H 0.292840 0.507236 0.902647 0.034 Uiso 1 1 calc R U . . .
C16 C 0.4667(5) 0.7113(3) 0.9874(3) 0.0362(6) Uani 1 1 d . . . . .
H16 H 0.464899 0.701363 1.066986 0.043 Uiso 1 1 calc R U . . .
C17 C 0.5704(5) 0.8399(3) 0.9692(3) 0.0372(6) Uani 1 1 d . . . . .
H17 H 0.640478 0.918762 1.036329 0.045 Uiso 1 1 calc R U . . .
C18 C 0.5736(4) 0.8553(3) 0.8533(3) 0.0302(5) Uani 1 1 d . . . . .

loop_
_atom_site_aniso_label
_atom_site_aniso_U_11
_atom_site_aniso_U_22
_atom_site_aniso_U_33
_atom_site_aniso_U_23
_atom_site_aniso_U_13
_atom_site_aniso_U_12
Au1 0.01887(5) 0.01857(5) 0.02234(5) 0.00794(3) 0.00741(3) 0.00742(3)
I1 0.03237(9) 0.02743(8) 0.04058(10) 0.01732(7) 0.01600(7) 0.00928(7)
Cl1 0.0621(5) 0.0267(3) 0.0395(4) -0.0032(3) 0.0239(4) -0.0066(3)
N1 0.0219(9) 0.0227(10) 0.0240(10) 0.0055(8) 0.0033(8) 0.0098(8)
C1 0.0298(13) 0.0218(11) 0.0311(13) 0.0064(10) 0.0023(10) 0.0076(10)
C2 0.0365(15) 0.0249(13) 0.0357(15) -0.0001(11) -0.0013(12) 0.0090(11)
C3 0.0359(14) 0.0334(14) 0.0272(13) -0.0020(11) -0.0016(11) 0.0160(12)
C4 0.0247(11) 0.0320(13) 0.0247(12) 0.0045(10) 0.0038(9) 0.0157(10)
C5 0.0207(10) 0.0249(11) 0.0235(11) 0.0072(9) 0.0051(9) 0.0122(9)
C6 0.0396(15) 0.0444(16) 0.0226(13) 0.0088(11) 0.0073(11) 0.0182(13)
C7 0.0202(10) 0.0245(11) 0.0234(11) 0.0085(9) 0.0073(8) 0.0128(9)
C8 0.0196(10) 0.0218(10) 0.0215(11) 0.0089(8) 0.0086(8) 0.0099(8)
C9 0.0225(10) 0.0211(10) 0.0249(11) 0.0073(9) 0.0106(9) 0.0099(9)
C10 0.0260(11) 0.0203(11) 0.0329(13) 0.0089(10) 0.0118(10) 0.0079(9)
C11 0.0286(12) 0.0275(12) 0.0314(13) 0.0154(10) 0.0148(10) 0.0103(10)
C12 0.0278(12) 0.0311(12) 0.0237(12) 0.0124(10) 0.0115(10) 0.0138(10)
C13 0.0224(11) 0.0226(11) 0.0253(12) 0.0064(9) 0.0100(9) 0.0086(9)
C14 0.0219(10) 0.0242(11) 0.0237(11) 0.0071(9) 0.0091(9) 0.0096(9)
C15 0.0301(13) 0.0323(13) 0.0261(12) 0.0103(10) 0.0115(10) 0.0103(11)
C16 0.0410(16) 0.0439(16) 0.0230(13) 0.0089(12) 0.0128(12) 0.0108(13)
C17 0.0399(16) 0.0362(15) 0.0269(14) 0.0001(11) 0.0095(12) 0.0048(12)
C18 0.0297(13) 0.0264(12) 0.0298(13) 0.0022(10) 0.0121(11) 0.0025(10)

loop_
_atom_type_symbol
_atom_type_description
_atom_type_scat_dispersion_real
_atom_type_scat_dispersion_imag
_atom_type_scat_source
C C 0.0033 0.0016 'International Tables Vol C Tables 4.2.6.8 and 6.1.1.4'
H H 0.0000 0.0000 'International Tables Vol C Tables 4.2.6.8 and 6.1.1.4'
Au Au -2.0133 8.8022 'International Tables Vol C Tables 4.2.6.8 and 6.1.1.4'
Cl Cl 0.1484 0.1585 'International Tables Vol C Tables 4.2.6.8 and 6.1.1.4'
I I -0.4742 1.8119 'International Tables Vol C Tables 4.2.6.8 and 6.1.1.4'
N N 0.0061 0.0033 'International Tables Vol C Tables 4.2.6.8 and 6.1.1.4'

loop_
_exptl_crystal_face_index_h
_exptl_crystal_face_index_k
_exptl_crystal_face_index_l
_exptl_crystal_face_perp_dist
-4 5 2 0.0617
-5 0 2 0.0791
0 -1 0 0.0570
0 1 0 0.0742
5 -4 -2 0.0667
0 0 1 0.0124
0 0 -1 0.0124

loop_
_geom_angle_atom_site_label_1
_geom_angle_atom_site_label_2
_geom_angle_atom_site_label_3
_geom_angle
_geom_angle_site_symmetry_1
_geom_angle_site_symmetry_3
_geom_angle_publ_flag
C8 Au1 C14 81.23(10) . . ?
C8 Au1 N1 79.81(9) . . ?
C14 Au1 N1 161.02(9) . . ?
C8 Au1 I1 177.80(6) . . ?
C14 Au1 I1 99.74(7) . . ?
N1 Au1 I1 99.24(6) . . ?
C1 N1 C5 121.1(2) . . ?
C1 N1 Au1 124.64(18) . . ?
C5 N1 Au1 114.29(16) . . ?
N1 C1 C2 121.9(3) . . ?
N1 C1 H1 119.1 . . ?
C2 C1 H1 119.1 . . ?
C1 C2 C3 118.4(3) . . ?
C1 C2 H2 120.8 . . ?
C3 C2 H2 120.8 . . ?
C2 C3 C4 121.4(3) . . ?
C2 C3 H3 119.3 . . ?
C4 C3 H3 119.3 . . ?
C5 C4 C3 117.7(3) . . ?
C5 C4 C6 124.7(3) . . ?
C3 C4 C6 117.6(2) . . ?
N1 C5 C4 119.5(2) . . ?
N1 C5 C7 112.9(2) . . ?
C4 C5 C7 127.6(2) . . ?
C4 C6 H61 109.5 . . ?
C4 C6 H62 109.5 . . ?
H61 C6 H62 109.5 . . ?
C4 C6 H63 109.5 . . ?
H61 C6 H63 109.5 . . ?
H62 C6 H63 109.5 . . ?
C8 C7 C12 116.3(2) . . ?
C8 C7 C5 116.0(2) . . ?
C12 C7 C5 127.7(2) . . ?
C7 C8 C9 125.2(2) . . ?
C7 C8 Au1 116.97(18) . . ?
C9 C8 Au1 117.80(17) . . ?
C8 C9 C10 116.7(2) . . ?
C8 C9 C13 112.6(2) . . ?
C10 C9 C13 130.7(2) . . ?
C11 C10 C9 119.3(2) . . ?
C11 C10 H10 120.3 . . ?
C9 C10 H10 120.3 . . ?
C12 C11 C10 122.7(2) . . ?
C12 C11 H11 118.7 . . ?
C10 C11 H11 118.7 . . ?
C11 C12 C7 119.8(2) . . ?
C11 C12 H12 120.1 . . ?
C7 C12 H12 120.1 . . ?
C18 C13 C14 116.6(2) . . ?
C18 C13 C9 128.9(2) . . ?
C14 C13 C9 114.5(2) . . ?
C15 C14 C13 120.9(2) . . ?
C15 C14 Au1 125.33(19) . . ?
C13 C14 Au1 113.81(17) . . ?
C16 C15 C14 120.2(3) . . ?
C16 C15 H15 119.9 . . ?
C14 C15 H15 119.9 . . ?
C17 C16 C15 120.0(3) . . ?
C17 C16 H16 120.0 . . ?
C15 C16 H16 120.0 . . ?
C16 C17 C18 120.4(3) . . ?
C16 C17 H17 119.8 . . ?
C18 C17 H17 119.8 . . ?
C17 C18 C13 122.0(3) . . ?
C17 C18 Cl1 116.1(2) . . ?
C13 C18 Cl1 121.9(2) . . ?

loop_
_geom_bond_atom_site_label_1
_geom_bond_atom_site_label_2
_geom_bond_distance
_geom_bond_site_symmetry_2
_geom_bond_publ_flag
Au1 C8 1.973(2) . ?
Au1 C14 2.025(3) . ?
Au1 N1 2.126(2) . ?
Au1 I1 2.65578(19) . ?
Cl1 C18 1.746(3) . ?
N1 C1 1.336(3) . ?
N1 C5 1.379(3) . ?
C1 C2 1.373(4) . ?
C1 H1 0.9500 . ?
C2 C3 1.378(5) . ?
C2 H2 0.9500 . ?
C3 C4 1.402(4) . ?
C3 H3 0.9500 . ?
C4 C5 1.402(4) . ?
C4 C6 1.501(4) . ?
C5 C7 1.484(3) . ?
C6 H61 0.9800 . ?
C6 H62 0.9800 . ?
C6 H63 0.9800 . ?
C7 C8 1.396(3) . ?
C7 C12 1.407(3) . ?
C8 C9 1.397(3) . ?
C9 C10 1.405(3) . ?
C9 C13 1.474(3) . ?
C10 C11 1.391(4) . ?
C10 H10 0.9500 . ?
C11 C12 1.385(4) . ?
C11 H11 0.9500 . ?
C12 H12 0.9500 . ?
C13 C18 1.396(4) . ?
C13 C14 1.426(3) . ?
C14 C15 1.394(4) . ?
C15 C16 1.383(4) . ?
C15 H15 0.9500 . ?
C16 C17 1.373(4) . ?
C16 H16 0.9500 . ?
C17 C18 1.387(4) . ?
C17 H17 0.9500 . ?

loop_
_geom_torsion_atom_site_label_1
_geom_torsion_atom_site_label_2
_geom_torsion_atom_site_label_3
_geom_torsion_atom_site_label_4
_geom_torsion
_geom_torsion_site_symmetry_1
_geom_torsion_site_symmetry_2
_geom_torsion_site_symmetry_3
_geom_torsion_site_symmetry_4
_geom_torsion_publ_flag
C5 N1 C1 C2 -0.4(4) . . . . ?
Au1 N1 C1 C2 179.4(2) . . . . ?
N1 C1 C2 C3 -0.3(4) . . . . ?
C1 C2 C3 C4 0.0(4) . . . . ?
C2 C3 C4 C5 1.0(4) . . . . ?
C2 C3 C4 C6 -177.7(3) . . . . ?
C1 N1 C5 C4 1.5(3) . . . . ?
Au1 N1 C5 C4 -178.39(17) . . . . ?
C1 N1 C5 C7 -179.0(2) . . . . ?
Au1 N1 C5 C7 1.2(2) . . . . ?
C3 C4 C5 N1 -1.7(3) . . . . ?
C6 C4 C5 N1 176.9(2) . . . . ?
C3 C4 C5 C7 178.7(2) . . . . ?
C6 C4 C5 C7 -2.7(4) . . . . ?
N1 C5 C7 C8 -2.5(3) . . . . ?
C4 C5 C7 C8 177.1(2) . . . . ?
N1 C5 C7 C12 176.0(2) . . . . ?
C4 C5 C7 C12 -4.4(4) . . . . ?
C12 C7 C8 C9 1.3(3) . . . . ?
C5 C7 C8 C9 180.0(2) . . . . ?
C12 C7 C8 Au1 -176.00(16) . . . . ?
C5 C7 C8 Au1 2.7(3) . . . . ?
C7 C8 C9 C10 -0.5(3) . . . . ?
Au1 C8 C9 C10 176.82(17) . . . . ?
C7 C8 C9 C13 -179.8(2) . . . . ?
Au1 C8 C9 C13 -2.5(3) . . . . ?
C8 C9 C10 C11 -0.4(3) . . . . ?
C13 C9 C10 C11 178.7(2) . . . . ?
C9 C10 C11 C12 0.5(4) . . . . ?
C10 C11 C12 C7 0.4(4) . . . . ?
C8 C7 C12 C11 -1.2(3) . . . . ?
C5 C7 C12 C11 -179.8(2) . . . . ?
C8 C9 C13 C18 -178.2(2) . . . . ?
C10 C9 C13 C18 2.6(4) . . . . ?
C8 C9 C13 C14 1.8(3) . . . . ?
C10 C9 C13 C14 -177.4(2) . . . . ?
C18 C13 C14 C15 -0.4(4) . . . . ?
C9 C13 C14 C15 179.6(2) . . . . ?
C18 C13 C14 Au1 179.66(19) . . . . ?
C9 C13 C14 Au1 -0.3(3) . . . . ?
C13 C14 C15 C16 0.0(4) . . . . ?
Au1 C14 C15 C16 180.0(2) . . . . ?
C14 C15 C16 C17 0.1(4) . . . . ?
C15 C16 C17 C18 0.1(5) . . . . ?
C16 C17 C18 C13 -0.5(5) . . . . ?
C16 C17 C18 Cl1 180.0(2) . . . . ?
C14 C13 C18 C17 0.6(4) . . . . ?
C9 C13 C18 C17 -179.4(3) . . . . ?
C14 C13 C18 Cl1 -179.90(19) . . . . ?
C9 C13 C18 Cl1 0.1(4) . . . . ?

loop_
_exptl_oxdiff_crystal_face_indexfrac_h
_exptl_oxdiff_crystal_face_indexfrac_k
_exptl_oxdiff_crystal_face_indexfrac_l
_exptl_oxdiff_crystal_face_x
_exptl_oxdiff_crystal_face_y
_exptl_oxdiff_crystal_face_z
-4.0014 5.0061 1.9896 0.2169 -0.1028 0.3998
-5.0002 0.0005 2.0025 -0.1529 0.0924 0.4777
0.0002 -1.0010 0.0025 -0.0688 0.0303 -0.0032
-0.0002 1.0010 -0.0025 0.0688 -0.0303 0.0032
5.0011 -4.0044 -1.9924 -0.1223 0.0287 -0.4906
-0.0004 0.0020 1.0007 -0.0120 -0.0632 0.0039
0.0004 -0.0020 -1.0007 0.0120 0.0632 -0.0039
